data_1537044
loop_
_publ_author_name
'Zheng Chong'
'Simon, A.'
'Oeckler, O.'
'Mattausch, H.J.'
'Nuss, J.'

_publ_section_title
;
 La4 Br2 Al5 and Ce4 Br2 Ga5: three-dimensional metal networks embedded in
 condensed Ln6 trigonal prisms
;
_journal_name_full 'Zeitschrift fuer Anorganische und Allgemeine Chemie'
_journal_page_first 2229
_journal_page_last 2235
_journal_volume 629
_journal_year 2003
_chemical_formula_sum 'Br2 Ce4 Ga5'
_chemical_name_systematic 'Ce4 Br2 Ga5'
_space_group_IT_number 65
_symmetry_space_group_name_Hall '-C 2 2'
_symmetry_space_group_name_H-M 'C m m m'
_cell_angle_alpha 90
_cell_angle_beta 90
_cell_angle_gamma 90
_cell_formula_units_Z 4
_cell_length_a 15.796
_cell_length_b 16.795
_cell_length_c 4.2344
_cell_volume 1123.360
_citation_journal_id_ASTM ZAACAB
_cod_data_source_file ZhengChong_ZAACAB_2003_1081.cif
_cod_data_source_block Br2Ce4Ga5
_cod_original_cell_volume 1123.36
_cod_database_code 1537044

loop_
_symmetry_equiv_pos_as_xyz
x,y,z
-x,-y,z
x,-y,-z
-x,y,-z
-x,-y,-z
x,y,-z
-x,y,z
x,-y,z
x+1/2,y+1/2,z
-x+1/2,-y+1/2,z
x+1/2,-y+1/2,-z
-x+1/2,y+1/2,-z
-x+1/2,-y+1/2,-z
x+1/2,y+1/2,-z
-x+1/2,y+1/2,z
x+1/2,-y+1/2,z

loop_
_atom_site_label
_atom_site_type_symbol
_atom_site_fract_x
_atom_site_fract_y
_atom_site_fract_z
_atom_site_occupancy
_atom_site_U_iso_or_equiv
Ce3 Ce 0.14221 0.18218 0.5 1 0.0
Ce1 Ce 0 0.36564 0 1 0.0
Ga2 Ga 0.28354 0.18237 0 1 0.0
Ce2 Ce 0.26831 0 0 1 0.0
Ga3 Ga 0.42118 0 0.5 1 0.0
Br2 Br 0.1222 0 0.5 1 0.0
Ga1 Ga 0.35178 0.13388 0.5 1 0.0
Br1 Br 0 0.17125 0 1 0.0
